data_4104112
loop_
_publ_author_name
'Vilmal\'i L\'opez-Mej\'ias'
'Jeff W. Kampf'
'Adam J. Matzger'

_publ_section_title
;
 Polymer-Induced Heteronucleation of Tolfenamic Acid: Structural
 Investigation of a Pentamorph
;
_journal_name_full 'Journal of the American Chemical Society'
_journal_page_first 4554
_journal_page_last 4555
_journal_paper_doi 10.1021/ja806289a
_journal_volume 131
_journal_year 2009
_chemical_formula_moiety 'C14 H12 Cl N O2'
_chemical_formula_sum 'C14 H12 Cl N O2'
_chemical_formula_weight 261.70
_chemical_name_systematic
;
 ?
;
_space_group_IT_number 14
_symmetry_cell_setting monoclinic
_symmetry_space_group_name_Hall '-P 2ybc'
_symmetry_space_group_name_H-M 'P 1 21/c 1'
_atom_sites_solution_hydrogens geom
_atom_sites_solution_primary direct
_atom_sites_solution_secondary difmap
_audit_creation_method SHELXL-97
_cell_angle_alpha 90.00
_cell_angle_beta 93.03(3)
_cell_angle_gamma 90.00
_cell_formula_units_Z 8
_cell_length_a 7.6356(15)
_cell_length_b 11.305(2)
_cell_length_c 28.065(6)
_cell_measurement_reflns_used 9917
_cell_measurement_temperature 85(2)
_cell_measurement_theta_max 23.33
_cell_measurement_theta_min 2.32
_cell_volume 2419.2(8)
_computing_cell_refinement 'Bruker SAINT'
_computing_data_collection 'Bruker SMART-APEX'
_computing_data_reduction 'Bruker SAINT'
_computing_molecular_graphics 'Bruker SHELXTL'
_computing_publication_material 'Bruker SHELXTL'
_computing_structure_refinement 'Bruker SHELXTL'
_computing_structure_solution 'Bruker SHELXTL'
_diffrn_ambient_temperature 85(2)
_diffrn_measured_fraction_theta_full 0.999
_diffrn_measured_fraction_theta_max 0.999
_diffrn_measurement_device_type 'CCD area detector'
_diffrn_measurement_method 'phi and omega scans'
_diffrn_radiation_monochromator graphite
_diffrn_radiation_source 'fine-focus sealed tube'
_diffrn_radiation_type MoK\a
_diffrn_radiation_wavelength 0.71073
_diffrn_reflns_av_R_equivalents 0.0526
_diffrn_reflns_av_sigmaI/netI 0.0245
_diffrn_reflns_limit_h_max 10
_diffrn_reflns_limit_h_min -10
_diffrn_reflns_limit_k_max 15
_diffrn_reflns_limit_k_min -15
_diffrn_reflns_limit_l_max 37
_diffrn_reflns_limit_l_min -37
_diffrn_reflns_number 55895
_diffrn_reflns_theta_full 28.36
_diffrn_reflns_theta_max 28.36
_diffrn_reflns_theta_min 1.94
_exptl_absorpt_coefficient_mu 0.308
_exptl_absorpt_correction_T_max 0.9438
_exptl_absorpt_correction_T_min 0.9326
_exptl_absorpt_correction_type multi-scan
_exptl_absorpt_process_details
;
  Blessing, R. Acta Cryst. (1995) A51 33-38.
  Sheldrick, G.  SADABS (Version 2007/4) Bruker AXS area
  detector absorption and other corrections, University of
  Gottingen, Germany 2007.
;
_exptl_crystal_colour colorless
_exptl_crystal_density_diffrn 1.437
_exptl_crystal_density_method 'not measured'
_exptl_crystal_description plate
_exptl_crystal_F_000 1088
_exptl_crystal_size_max 0.27
_exptl_crystal_size_mid 0.23
_exptl_crystal_size_min 0.19
_refine_diff_density_max 0.548
_refine_diff_density_min -0.293
_refine_diff_density_rms 0.065
_refine_ls_extinction_method none
_refine_ls_goodness_of_fit_ref 1.057
_refine_ls_hydrogen_treatment mixed
_refine_ls_matrix_type full
_refine_ls_number_parameters 335
_refine_ls_number_reflns 6036
_refine_ls_number_restraints 0
_refine_ls_restrained_S_all 1.057
_refine_ls_R_factor_all 0.0488
_refine_ls_R_factor_gt 0.0448
_refine_ls_shift/su_max 0.001
_refine_ls_shift/su_mean 0.000
_refine_ls_structure_factor_coef Fsqd
_refine_ls_weighting_details 'calc w=1/[\s^2^(Fo^2^)+(0.0616P)^2^+1.1722P] where P=(Fo^2^+2Fc^2^)/3'
_refine_ls_weighting_scheme calc
_refine_ls_wR_factor_gt 0.1169
_refine_ls_wR_factor_ref 0.1208
_reflns_number_gt 5446
_reflns_number_total 6036
_reflns_threshold_expression >2sigma(I)
_cod_data_source_file ja806289a_si_001.cif
_cod_data_source_block tolfo3
_cod_original_cell_volume 2419.1(8)
_cod_database_code 4104112

loop_
_symmetry_equiv_pos_as_xyz
'x, y, z'
'-x, y+1/2, -z+1/2'
'-x, -y, -z'
'x, -y-1/2, z-1/2'

loop_
_atom_site_label
_atom_site_type_symbol
_atom_site_fract_x
_atom_site_fract_y
_atom_site_fract_z
_atom_site_U_iso_or_equiv
_atom_site_adp_type
_atom_site_occupancy
_atom_site_symmetry_multiplicity
_atom_site_calc_flag
_atom_site_refinement_flags
Cl1 Cl -0.03703(6) 1.10451(6) 1.250068(18) 0.04231(17) Uani 1 1 d .
Cl2 Cl 0.53775(6) 0.47679(5) 0.751299(19) 0.03654(15) Uani 1 1 d .
N1 N 0.3394(2) 1.00273(15) 1.10981(6) 0.0287(3) Uani 1 1 d .
H1A H 0.2726 0.9441 1.1017 0.034 Uiso 1 1 calc R
N2 N 0.1636(2) 0.48408(15) 0.89706(6) 0.0324(4) Uani 1 1 d .
H2A H 0.2330 0.5326 0.9123 0.039 Uiso 1 1 calc R
O1 O 0.47283(18) 0.78715(13) 0.99573(5) 0.0299(3) Uani 1 1 d .
H1C H 0.388(4) 0.750(3) 0.9832(11) 0.064(9) Uiso 1 1 d .
O2 O 0.26225(17) 0.84324(12) 1.04307(4) 0.0272(3) Uani 1 1 d .
O3 O 0.21657(18) 0.66106(13) 0.95588(5) 0.0312(3) Uani 1 1 d .
O4 O 0.00197(19) 0.71527(13) 1.00187(5) 0.0303(3) Uani 1 1 d .
H4C H 0.085(4) 0.757(3) 1.0138(11) 0.059(9) Uiso 1 1 d .
C1 C 0.4159(2) 0.85016(16) 1.03118(6) 0.0247(3) Uani 1 1 d .
C2 C 0.5484(2) 0.92760(16) 1.05503(6) 0.0244(3) Uani 1 1 d .
C3 C 0.7192(2) 0.92753(17) 1.03924(6) 0.0266(4) Uani 1 1 d .
H3A H 0.7468 0.8775 1.0144 0.032 Uiso 1 1 calc R
C4 C 0.8477(2) 1.00021(17) 1.05975(7) 0.0291(4) Uani 1 1 d .
H4A H 0.9605 1.0002 1.0487 0.035 Uiso 1 1 calc R
C5 C 0.8049(2) 1.07376(17) 1.09738(6) 0.0284(4) Uani 1 1 d .
H5A H 0.8904 1.1230 1.1114 0.034 Uiso 1 1 calc R
C6 C 0.6388(2) 1.07494(17) 1.11407(6) 0.0270(4) Uani 1 1 d .
H6A H 0.6143 1.1237 1.1396 0.032 Uiso 1 1 calc R
C7 C 0.5045(2) 1.00284(16) 1.09289(6) 0.0249(4) Uani 1 1 d .
C8 C 0.2689(2) 1.08950(17) 1.13921(6) 0.0256(4) Uani 1 1 d .
C9 C 0.2930(3) 1.20919(17) 1.12971(7) 0.0293(4) Uani 1 1 d .
H9A H 0.3562 1.2318 1.1038 0.035 Uiso 1 1 calc R
C10 C 0.2236(3) 1.29433(18) 1.15844(7) 0.0335(4) Uani 1 1 d .
H10A H 0.2433 1.3740 1.1525 0.040 Uiso 1 1 calc R
C11 C 0.1248(3) 1.26122(19) 1.19618(7) 0.0337(4) Uani 1 1 d .
H11A H 0.0783 1.3180 1.2159 0.040 Uiso 1 1 calc R
C12 C 0.0964(2) 1.14175(19) 1.20411(7) 0.0299(4) Uani 1 1 d .
C13 C 0.1682(2) 1.05283(17) 1.17695(6) 0.0262(4) Uani 1 1 d .
C14 C 0.1406(3) 0.92369(19) 1.18651(8) 0.0356(4) Uani 1 1 d .
H14A H 0.0394 0.8963 1.1679 0.053 Uiso 1 1 calc R
H14B H 0.1227 0.9123 1.2198 0.053 Uiso 1 1 calc R
H14C H 0.2419 0.8799 1.1779 0.053 Uiso 1 1 calc R
C15 C 0.0642(2) 0.64949(16) 0.96793(6) 0.0263(4) Uani 1 1 d .
C16 C -0.0599(2) 0.56333(17) 0.94581(6) 0.0264(4) Uani 1 1 d .
C17 C -0.2336(2) 0.56232(18) 0.95939(7) 0.0289(4) Uani 1 1 d .
H17A H -0.2677 0.6147 0.9827 0.035 Uiso 1 1 calc R
C18 C -0.3555(3) 0.48472(18) 0.93870(7) 0.0311(4) Uani 1 1 d .
H18A H -0.4705 0.4843 0.9481 0.037 Uiso 1 1 calc R
C19 C -0.3028(3) 0.40723(17) 0.90364(7) 0.0297(4) Uani 1 1 d .
H19A H -0.3844 0.3553 0.8895 0.036 Uiso 1 1 calc R
C20 C -0.1329(2) 0.40572(16) 0.88947(7) 0.0279(4) Uani 1 1 d .
H20A H -0.1014 0.3532 0.8659 0.034 Uiso 1 1 calc R
C21 C -0.0060(2) 0.48327(16) 0.91047(6) 0.0267(4) Uani 1 1 d .
C22 C 0.2394(2) 0.41588(17) 0.86170(7) 0.0274(4) Uani 1 1 d .
C23 C 0.2358(3) 0.29288(18) 0.86300(8) 0.0341(4) Uani 1 1 d .
H23A H 0.1767 0.2540 0.8865 0.041 Uiso 1 1 calc R
C24 C 0.3206(3) 0.22852(18) 0.82911(8) 0.0378(5) Uani 1 1 d .
H24A H 0.3154 0.1463 0.8295 0.045 Uiso 1 1 calc R
C25 C 0.4129(3) 0.28532(18) 0.79479(8) 0.0348(4) Uani 1 1 d .
H25A H 0.4711 0.2420 0.7723 0.042 Uiso 1 1 calc R
C26 C 0.4174(2) 0.40817(17) 0.79441(7) 0.0284(4) Uani 1 1 d .
C27 C 0.3298(2) 0.47636(16) 0.82688(7) 0.0254(4) Uani 1 1 d .
C28 C 0.3297(3) 0.60908(17) 0.82605(8) 0.0320(4) Uani 1 1 d .
H28D H 0.2132 0.6376 0.8304 0.048 Uiso 1 1 calc R
H28A H 0.3680 0.6362 0.7959 0.048 Uiso 1 1 calc R
H28B H 0.4078 0.6383 0.8513 0.048 Uiso 1 1 calc R

loop_
_atom_site_aniso_label
_atom_site_aniso_U_11
_atom_site_aniso_U_22
_atom_site_aniso_U_33
_atom_site_aniso_U_23
_atom_site_aniso_U_13
_atom_site_aniso_U_12
Cl1 0.0283(3) 0.0685(4) 0.0303(3) -0.0006(2) 0.00232(19) -0.0100(2)
Cl2 0.0249(2) 0.0404(3) 0.0446(3) -0.0076(2) 0.00424(19) 0.00009(18)
N1 0.0299(7) 0.0294(7) 0.0267(7) -0.0034(6) -0.0009(6) -0.0149(6)
N2 0.0318(8) 0.0347(8) 0.0301(8) -0.0071(6) -0.0024(6) -0.0173(6)
O1 0.0320(6) 0.0323(7) 0.0249(6) -0.0039(5) -0.0018(5) -0.0146(5)
O2 0.0302(6) 0.0278(6) 0.0232(6) 0.0009(5) -0.0028(5) -0.0131(5)
O3 0.0339(7) 0.0345(7) 0.0249(6) -0.0024(5) -0.0016(5) -0.0175(5)
O4 0.0318(6) 0.0316(7) 0.0270(6) -0.0024(5) -0.0047(5) -0.0132(5)
C1 0.0299(8) 0.0237(8) 0.0198(7) 0.0050(6) -0.0040(6) -0.0101(6)
C2 0.0284(8) 0.0248(8) 0.0193(7) 0.0048(6) -0.0047(6) -0.0106(6)
C3 0.0303(8) 0.0283(8) 0.0209(7) 0.0039(6) -0.0028(6) -0.0091(7)
C4 0.0272(8) 0.0328(9) 0.0268(8) 0.0050(7) -0.0034(6) -0.0103(7)
C5 0.0292(8) 0.0305(8) 0.0246(8) 0.0040(7) -0.0076(6) -0.0125(7)
C6 0.0308(8) 0.0283(8) 0.0212(7) 0.0017(6) -0.0055(6) -0.0110(7)
C7 0.0289(8) 0.0257(8) 0.0196(7) 0.0051(6) -0.0040(6) -0.0107(6)
C8 0.0267(8) 0.0292(8) 0.0203(7) -0.0001(6) -0.0051(6) -0.0105(6)
C9 0.0327(8) 0.0310(9) 0.0234(8) 0.0036(7) -0.0055(6) -0.0105(7)
C10 0.0342(9) 0.0296(8) 0.0354(9) 0.0008(7) -0.0106(7) -0.0067(7)
C11 0.0299(8) 0.0382(9) 0.0318(9) -0.0062(7) -0.0097(7) -0.0032(7)
C12 0.0245(8) 0.0418(10) 0.0226(8) -0.0003(7) -0.0050(6) -0.0077(7)
C13 0.0243(7) 0.0322(8) 0.0216(7) 0.0026(6) -0.0054(6) -0.0105(6)
C14 0.0348(9) 0.0344(9) 0.0376(9) 0.0060(8) 0.0009(7) -0.0143(8)
C15 0.0317(8) 0.0263(8) 0.0200(7) 0.0035(6) -0.0053(6) -0.0114(7)
C16 0.0296(8) 0.0262(8) 0.0225(7) 0.0042(6) -0.0071(6) -0.0104(6)
C17 0.0308(8) 0.0298(8) 0.0253(8) 0.0047(7) -0.0056(7) -0.0094(7)
C18 0.0282(8) 0.0328(9) 0.0313(9) 0.0060(7) -0.0074(7) -0.0102(7)
C19 0.0297(8) 0.0266(8) 0.0313(8) 0.0057(7) -0.0123(7) -0.0105(7)
C20 0.0310(8) 0.0241(8) 0.0274(8) 0.0030(6) -0.0101(7) -0.0096(6)
C21 0.0297(8) 0.0265(8) 0.0229(7) 0.0046(6) -0.0078(6) -0.0107(6)
C22 0.0266(8) 0.0264(8) 0.0281(8) -0.0010(6) -0.0097(6) -0.0075(6)
C23 0.0338(9) 0.0273(8) 0.0395(9) 0.0063(7) -0.0155(7) -0.0085(7)
C24 0.0338(9) 0.0230(8) 0.0544(11) 0.0004(8) -0.0189(8) -0.0010(7)
C25 0.0274(8) 0.0269(8) 0.0486(10) -0.0088(8) -0.0121(7) 0.0041(7)
C26 0.0220(7) 0.0265(8) 0.0357(9) -0.0033(7) -0.0072(6) -0.0003(6)
C27 0.0228(7) 0.0218(7) 0.0307(8) -0.0018(6) -0.0067(6) -0.0037(6)
C28 0.0309(8) 0.0231(8) 0.0422(10) -0.0021(7) 0.0051(7) -0.0046(6)

loop_
_atom_type_symbol
_atom_type_description
_atom_type_scat_dispersion_real
_atom_type_scat_dispersion_imag
_atom_type_scat_source
C C 0.0033 0.0016 'International Tables Vol C Tables 4.2.6.8 and 6.1.1.4'
H H 0.0000 0.0000 'International Tables Vol C Tables 4.2.6.8 and 6.1.1.4'
N N 0.0061 0.0033 'International Tables Vol C Tables 4.2.6.8 and 6.1.1.4'
O O 0.0106 0.0060 'International Tables Vol C Tables 4.2.6.8 and 6.1.1.4'
Cl Cl 0.1484 0.1585 'International Tables Vol C Tables 4.2.6.8 and 6.1.1.4'

loop_
_geom_angle_atom_site_label_1
_geom_angle_atom_site_label_2
_geom_angle_atom_site_label_3
_geom_angle
C7 N1 C8 126.16(15)
C21 N2 C22 128.45(15)
O2 C1 O1 121.67(16)
O2 C1 C2 123.57(17)
O1 C1 C2 114.76(16)
C3 C2 C7 119.98(16)
C3 C2 C1 119.04(17)
C7 C2 C1 120.97(17)
C4 C3 C2 121.38(18)
C3 C4 C5 118.65(18)
C6 C5 C4 121.38(17)
C5 C6 C7 120.78(18)
N1 C7 C2 121.21(16)
N1 C7 C6 120.93(17)
C2 C7 C6 117.81(17)
C9 C8 C13 120.94(18)
C9 C8 N1 120.43(17)
C13 C8 N1 118.58(17)
C10 C9 C8 120.48(18)
C9 C10 C11 120.02(19)
C10 C11 C12 118.8(2)
C11 C12 C13 123.08(18)
C11 C12 Cl1 117.24(17)
C13 C12 Cl1 119.68(16)
C12 C13 C8 116.57(18)
C12 C13 C14 122.79(18)
C8 C13 C14 120.64(18)
O3 C15 O4 121.27(16)
O3 C15 C16 123.28(18)
O4 C15 C16 115.45(16)
C17 C16 C21 119.95(16)
C17 C16 C15 119.24(18)
C21 C16 C15 120.80(17)
C18 C17 C16 121.13(19)
C17 C18 C19 118.83(19)
C20 C19 C18 121.57(17)
C19 C20 C21 120.50(19)
N2 C21 C20 121.86(18)
N2 C21 C16 120.12(16)
C20 C21 C16 118.01(18)
C23 C22 C27 121.08(19)
C23 C22 N2 121.35(19)
C27 C22 N2 117.42(17)
C24 C23 C22 119.8(2)
C25 C24 C23 120.59(19)
C24 C25 C26 118.9(2)
C25 C26 C27 122.4(2)
C25 C26 Cl2 117.73(17)
C27 C26 Cl2 119.88(15)
C26 C27 C22 117.21(17)
C26 C27 C28 122.93(18)
C22 C27 C28 119.86(17)

loop_
_geom_bond_atom_site_label_1
_geom_bond_atom_site_label_2
_geom_bond_distance
Cl1 C12 1.737(2)
Cl2 C26 1.740(2)
N1 C7 1.370(2)
N1 C8 1.407(3)
N2 C21 1.368(3)
N2 C22 1.405(3)
O1 C1 1.316(2)
O2 C1 1.239(2)
O3 C15 1.236(2)
O4 C15 1.317(2)
C1 C2 1.472(2)
C2 C3 1.400(3)
C2 C7 1.415(3)
C3 C4 1.382(2)
C4 C5 1.397(3)
C5 C6 1.375(3)
C6 C7 1.415(2)
C8 C9 1.393(3)
C8 C13 1.404(2)
C9 C10 1.379(3)
C10 C11 1.384(3)
C11 C12 1.388(3)
C12 C13 1.391(3)
C13 C14 1.501(3)
C15 C16 1.473(2)
C16 C17 1.399(3)
C16 C21 1.420(3)
C17 C18 1.384(3)
C18 C19 1.393(3)
C19 C20 1.378(3)
C20 C21 1.412(2)
C22 C23 1.391(3)
C22 C27 1.404(3)
C23 C24 1.385(3)
C24 C25 1.382(3)
C25 C26 1.389(3)
C26 C27 1.392(3)
C27 C28 1.501(3)

loop_
_geom_hbond_atom_site_label_D
_geom_hbond_atom_site_label_H
_geom_hbond_atom_site_label_A
_geom_hbond_distance_DH
_geom_hbond_distance_HA
_geom_hbond_distance_DA
_geom_hbond_angle_DHA
N1 H1A O2 0.86 2.00 2.644(2) 130.9
N2 H2A O3 0.86 1.91 2.612(2) 138.1
O4 H4C O2 0.84(3) 1.83(3) 2.6713(18) 177(3)
O1 H1C O3 0.83(4) 1.79(4) 2.6229(19) 176(3)
